data_4306218
loop_
_publ_author_name
'Victor I. Ovcharenko'
'Galina V. Romanenko'
'Ksenia Yu. Maryunina'
'Artem S. Bogomyakov'
'Elena V. Gorelik'

_publ_section_title
;
Thermally Induced Magnetic Anomalies in Solvates of the
Bis(hexafluoroacetylacetonate)copper(II) Complex with Pyrazolyl-Substituted
Nitronyl Nitroxide
;
_journal_name_full 'Inorganic Chemistry'
_journal_page_first 9537
_journal_page_last 9552
_journal_paper_doi 10.1021/ic8011074
_journal_volume 47
_journal_year 2008
_chemical_formula_sum 'C26 H30 Cu F12 N4 O6.5'
_chemical_formula_weight 794.08
_chemical_name_systematic
; 
 catena-(bis(m2-4,4,5,5-Tetramethyl-2-
 (1-butylpyrazole-4-yl)-4,5-dihydro-1H-
 imidazol-3-oxide-1-oxyl)-tetrakis(1,
 1,1,5,5,5-hexafluoropentan-2,4-
 dionato)-di-copper(ii)) diethyl ester solvate
;
_space_group_IT_number 2
_symmetry_cell_setting triclinic
_symmetry_space_group_name_Hall '-P 1'
_symmetry_space_group_name_H-M 'P -1'
_atom_sites_solution_hydrogens geom
_atom_sites_solution_primary direct
_atom_sites_solution_secondary difmap
_audit_creation_method SHELXL-97
_cell_angle_alpha 104.420(5)
_cell_angle_beta 104.750(5)
_cell_angle_gamma 109.646(5)
_cell_formula_units_Z 2
_cell_length_a 11.840(4)
_cell_length_b 12.040(4)
_cell_length_c 13.670(5)
_cell_measurement_reflns_used 3080
_cell_measurement_temperature 150(2)
_cell_measurement_theta_max 25.21
_cell_measurement_theta_min 2.65
_cell_volume 1650.7(10)
_computing_cell_refinement 'Bruker SMART'
_computing_data_collection 'Bruker SMART'
_computing_data_reduction 'Bruker SAINT'
_computing_molecular_graphics 'Bruker SHELXTL'
_computing_publication_material 'Bruker SHELXTL'
_computing_structure_refinement 'SHELXL-97 (Sheldrick, 1997)'
_computing_structure_solution 'SHELXS-97 (Sheldrick, 1990)'
_diffrn_ambient_temperature 150(2)
_diffrn_measured_fraction_theta_full 0.978
_diffrn_measured_fraction_theta_max 0.978
_diffrn_measurement_device_type 'CCD area detector'
_diffrn_measurement_method 'phi and omega scans'
_diffrn_radiation_monochromator graphite
_diffrn_radiation_source 'fine-focus sealed tube'
_diffrn_radiation_type MoK\a
_diffrn_radiation_wavelength 0.71073
_diffrn_reflns_av_R_equivalents 0.0418
_diffrn_reflns_av_sigmaI/netI 0.0773
_diffrn_reflns_limit_h_max 14
_diffrn_reflns_limit_h_min -14
_diffrn_reflns_limit_k_max 15
_diffrn_reflns_limit_k_min -15
_diffrn_reflns_limit_l_max 16
_diffrn_reflns_limit_l_min -17
_diffrn_reflns_number 12685
_diffrn_reflns_theta_full 26.50
_diffrn_reflns_theta_max 26.50
_diffrn_reflns_theta_min 1.93
_exptl_absorpt_coefficient_mu 0.776
_exptl_absorpt_correction_type none
_exptl_crystal_colour black
_exptl_crystal_density_diffrn 1.598
_exptl_crystal_density_method 'not measured'
_exptl_crystal_description bulk
_exptl_crystal_F_000 806
_refine_diff_density_max 0.887
_refine_diff_density_min -0.669
_refine_diff_density_rms 0.077
_refine_ls_extinction_coef 0.0000(11)
_refine_ls_extinction_expression Fc^*^=kFc[1+0.001xFc^2^\l^3^/sin(2\q)]^-1/4^
_refine_ls_extinction_method SHELXL
_refine_ls_goodness_of_fit_ref 0.906
_refine_ls_hydrogen_treatment constr
_refine_ls_matrix_type full
_refine_ls_number_parameters 578
_refine_ls_number_reflns 6681
_refine_ls_number_restraints 7
_refine_ls_restrained_S_all 0.917
_refine_ls_R_factor_all 0.1001
_refine_ls_R_factor_gt 0.0694
_refine_ls_shift/su_max 3.229
_refine_ls_shift/su_mean 0.072
_refine_ls_structure_factor_coef Fsqd
_refine_ls_weighting_details 'calc w=1/[\s^2^(Fo^2^)+(0.1149P)^2^+2.1455P] where P=(Fo^2^+2Fc^2^)/3'
_refine_ls_weighting_scheme calc
_refine_ls_wR_factor_gt 0.1788
_refine_ls_wR_factor_ref 0.2022
_reflns_number_gt 4606
_reflns_number_total 6681
_reflns_threshold_expression >2sigma(I)
_cod_data_source_file ic8011074_si_001_18.cif
_cod_data_source_block est150
_cod_depositor_comments
;
The following automatic conversions were performed:
'_symmetry_cell_setting' value 'Triclinic' changed to 'triclinic'
according to '/home/saulius/struct/CIF-dictionaries/cif_core.dic'
dictionary named 'cif_core.dic' version 2.4.1 from 2010-06-29.

Automatic conversion script
Id: cif_fix_enum 1527 2010-12-29 10:47:43Z saulius 
;
_cod_original_cell_volume 1650.7(9)
_cod_original_formula_sum 'C26 H30 Cu F12 N4 O6.50'
_cod_database_code 4306218

loop_
_symmetry_equiv_pos_as_xyz
'x, y, z'
'-x, -y, -z'

loop_
_atom_site_label
_atom_site_type_symbol
_atom_site_fract_x
_atom_site_fract_y
_atom_site_fract_z
_atom_site_U_iso_or_equiv
_atom_site_adp_type
_atom_site_occupancy
_atom_site_symmetry_multiplicity
_atom_site_calc_flag
_atom_site_refinement_flags
_atom_site_disorder_assembly
_atom_site_disorder_group
Cu1 Cu 0.0000 1.0000 0.5000 0.0544(2) Uani 1 2 d S . .
O1 O -0.0950(3) 0.8746(3) 0.3541(3) 0.0588(9) Uani 1 1 d . . .
C1 C -0.2498(6) 0.6951(7) 0.2082(8) 0.107(3) Uani 1 1 d . . .
F1 F -0.2222(15) 0.7681(14) 0.1298(8) 0.129(5) Uani 0.50 1 d P . .
F2 F -0.1891(8) 0.6135(10) 0.1910(11) 0.073(3) Uani 0.50 1 d P . .
F3 F -0.3701(7) 0.6283(10) 0.1407(6) 0.096(3) Uani 0.50 1 d P . .
F1A F -0.253(2) 0.7520(14) 0.1667(8) 0.162(7) Uani 0.50 1 d P . .
F2A F -0.2009(15) 0.6318(17) 0.1812(15) 0.158(8) Uani 0.50 1 d P . .
F3A F -0.3768(7) 0.6099(11) 0.1993(7) 0.108(4) Uani 0.50 1 d P . .
C2 C -0.1947(5) 0.7756(5) 0.3285(6) 0.0756(19) Uani 1 1 d . . .
C3 C -0.2559(6) 0.7327(5) 0.3920(7) 0.110(3) Uani 1 1 d . . .
H3A H -0.3322 0.6555 0.3601 0.132 Uiso 1 1 calc R . .
C4 C -0.2087(6) 0.7997(5) 0.5024(7) 0.103(3) Uani 1 1 d D . .
C5 C -0.2861(10) 0.7453(7) 0.5661(11) 0.170(4) Uani 1 1 d D . .
F4 F -0.4364(8) 0.6684(10) 0.4729(7) 0.130(4) Uani 0.50 1 d P . .
F5 F -0.2680(11) 0.6728(16) 0.5794(12) 0.163(4) Uani 0.50 1 d P . .
F6 F -0.3352(6) 0.6337(5) 0.5539(6) 0.0598(18) Uani 0.50 1 d P . .
F4A F -0.3244(9) 0.8210(11) 0.6151(11) 0.101(4) Uani 0.50 1 d P . .
F5A F -0.3029(11) 0.8176(11) 0.6309(8) 0.096(5) Uani 0.50 1 d P . .
F6A F -0.1628(6) 0.7709(8) 0.6952(6) 0.093(2) Uani 0.50 1 d P . .
O2 O -0.1109(4) 0.9017(3) 0.5580(4) 0.0721(11) Uani 1 1 d . . .
Cu2 Cu 0.0000 1.5000 1.0000 0.03370(18) Uani 1 2 d S . .
O3 O -0.1603(3) 1.3880(3) 1.0264(3) 0.0565(9) Uani 1 1 d . . .
C6 C -0.3773(6) 1.2873(8) 1.0050(5) 0.088(2) Uani 1 1 d . . .
F7 F -0.4383(9) 1.3250(8) 1.0664(7) 0.068(2) Uani 0.50 1 d P . .
F8 F -0.3408(9) 1.2062(7) 1.0663(8) 0.067(2) Uani 0.50 1 d P . .
F9 F -0.4582(12) 1.2192(9) 0.9031(10) 0.083(4) Uani 0.50 1 d P . .
F7A F -0.4426(11) 1.3606(10) 1.0346(9) 0.101(4) Uani 0.50 1 d P . .
F8A F -0.3326(12) 1.2567(10) 1.0649(12) 0.111(5) Uani 0.50 1 d P . .
F9A F -0.4709(11) 1.1801(8) 0.9189(9) 0.066(3) Uani 0.50 1 d P . .
C7 C -0.2698(4) 1.3815(5) 0.9868(4) 0.0644(16) Uani 1 1 d . . .
C8 C -0.3062(5) 1.4508(7) 0.9267(5) 0.085(2) Uani 1 1 d . . .
H8A H -0.3947 1.4346 0.8995 0.102 Uiso 1 1 calc R . .
C9 C -0.2204(6) 1.5400(6) 0.9057(4) 0.0711(17) Uani 1 1 d . . .
C10 C -0.2759(9) 1.6040(10) 0.8382(6) 0.118(3) Uani 1 1 d . . .
F10 F -0.2296(8) 1.6990(8) 0.8672(7) 0.078(3) Uani 0.50 1 d P . .
F11 F -0.3585(9) 1.6230(9) 0.8177(9) 0.110(3) Uani 0.50 1 d P . .
F12 F -0.1759(10) 1.7598(9) 0.9045(10) 0.117(4) Uani 0.50 1 d P . .
F10A F -0.2074(12) 1.6337(13) 0.7617(9) 0.155(3) Uani 0.50 1 d P . .
F11A F -0.3040(8) 1.5349(7) 0.7345(5) 0.082(2) Uani 0.50 1 d P . .
F12A F -0.4153(7) 1.5606(9) 0.8257(7) 0.085(2) Uani 0.50 1 d P . .
O4 O -0.1008(3) 1.5755(3) 0.9307(2) 0.0515(8) Uani 1 1 d . . .
O01 O -0.1718(3) 1.0696(3) 0.4566(3) 0.0536(8) Uani 1 1 d . . .
N1 N -0.1802(3) 1.1731(3) 0.4529(3) 0.0450(9) Uani 1 1 d . . .
C01 C -0.2061(5) 1.1976(4) 0.3489(4) 0.0532(12) Uani 1 1 d . . .
C02 C -0.3195(6) 1.0797(5) 0.2586(5) 0.0785(18) Uani 1 1 d . . .
H02A H -0.2937 1.0100 0.2431 0.118 Uiso 1 1 calc R . .
H02B H -0.3449 1.0985 0.1928 0.118 Uiso 1 1 calc R . .
H02C H -0.3927 1.0551 0.2823 0.118 Uiso 1 1 calc R . .
C03 C -0.0831(5) 1.2236(5) 0.3243(5) 0.0677(14) Uani 1 1 d . . .
H03A H -0.0717 1.1452 0.3041 0.102 Uiso 1 1 calc R . .
H03B H -0.0088 1.2880 0.3890 0.102 Uiso 1 1 calc R . .
H03C H -0.0898 1.2544 0.2640 0.102 Uiso 1 1 calc R . .
C04 C -0.2339(4) 1.3163(4) 0.3821(4) 0.0480(11) Uani 1 1 d . . .
C05 C -0.3762(4) 1.2863(5) 0.3541(5) 0.0622(14) Uani 1 1 d . . .
H05A H -0.3858 1.3653 0.3773 0.093 Uiso 1 1 calc R . .
H05B H -0.4121 1.2320 0.3915 0.093 Uiso 1 1 calc R . .
H05C H -0.4224 1.2422 0.2753 0.093 Uiso 1 1 calc R . .
C06 C -0.1698(5) 1.4211(4) 0.3453(4) 0.0548(12) Uani 1 1 d . . .
H06A H -0.1926 1.4914 0.3698 0.082 Uiso 1 1 calc R . .
H06B H -0.1993 1.3886 0.2657 0.082 Uiso 1 1 calc R . .
H06C H -0.0759 1.4512 0.3765 0.082 Uiso 1 1 calc R . .
N2 N -0.1758(3) 1.3612(3) 0.5032(3) 0.0414(8) Uani 1 1 d . . .
O02 O -0.1608(3) 1.4689(3) 0.5639(2) 0.0466(7) Uani 1 1 d . . .
C07 C -0.1585(4) 1.2704(4) 0.5374(4) 0.0409(9) Uani 1 1 d . . .
C08 C -0.1247(4) 1.2778(4) 0.6486(4) 0.0413(10) Uani 1 1 d . . .
C09 C -0.0909(4) 1.3812(4) 0.7425(4) 0.0417(10) Uani 1 1 d . . .
H09A H -0.0835 1.4624 0.7430 0.050 Uiso 1 1 calc R . .
N3 N -0.0705(3) 1.3517(3) 0.8305(3) 0.0458(9) Uani 1 1 d . . .
N4 N -0.0933(4) 1.2268(3) 0.7922(4) 0.0524(10) Uani 1 1 d . . .
C041 C -0.0856(5) 1.1578(5) 0.8663(5) 0.0655(14) Uani 1 1 d . . .
H04A H -0.0286 1.2195 0.9408 0.079 Uiso 1 1 calc R . .
H04B H -0.0452 1.1007 0.8447 0.079 Uiso 1 1 calc R . .
C042 C -0.2113(6) 1.0820(4) 0.8684(4) 0.0632(14) Uani 1 1 d . . .
H04C H -0.2650 1.0130 0.7964 0.076 Uiso 1 1 calc R . .
H04D H -0.2566 1.1365 0.8820 0.076 Uiso 1 1 calc R . .
C043 C -0.1965(7) 1.0237(5) 0.9570(5) 0.0809(18) Uani 1 1 d . . .
H04E H -0.1443 0.9756 0.9473 0.097 Uiso 1 1 calc R . .
H04F H -0.1494 1.0929 1.0294 0.097 Uiso 1 1 calc R . .
C044 C -0.3238(7) 0.9374(6) 0.9533(6) 0.094(2) Uani 1 1 d . . .
H04G H -0.3097 0.9028 1.0107 0.141 Uiso 1 1 calc R . .
H04H H -0.3701 0.8678 0.8822 0.141 Uiso 1 1 calc R . .
H04I H -0.3752 0.9850 0.9644 0.141 Uiso 1 1 calc R . .
C010 C -0.1257(4) 1.1809(4) 0.6848(4) 0.0502(11) Uani 1 1 d . . .
H01A H -0.1457 1.0968 0.6413 0.060 Uiso 1 1 calc R . .
O1S O -0.5000 1.0000 0.5000 0.223(8) Uani 1 2 d SD . 1
C11S C -0.4673(12) 1.1106(9) 0.5104(11) 0.060(3) Uani 0.50 1 d PD . 1
H11A H -0.5325 1.1150 0.4538 0.073 Uiso 0.50 1 d PR . 1
H11B H -0.3877 1.1380 0.4971 0.073 Uiso 0.50 1 d PR . 1
C12S C -0.4496(19) 1.202(2) 0.6272(15) 0.43(3) Uani 0.50 1 d PD . 1
H12A H -0.4237 1.2871 0.6275 0.652 Uiso 0.50 1 d PR . 1
H12B H -0.5294 1.1758 0.6403 0.652 Uiso 0.50 1 d PR . 1
H12C H -0.3831 1.1990 0.6841 0.652 Uiso 0.50 1 d PR . 1
C21S C -0.5230(18) 0.9035(14) 0.3949(16) 0.157(10) Uani 0.50 1 d PD . 1
H21A H -0.4533 0.9401 0.3715 0.189 Uiso 0.50 1 d PR . 1
H21B H -0.6025 0.8905 0.3413 0.189 Uiso 0.50 1 d PR . 1
C22S C -0.530(3) 0.7812(19) 0.3978(17) 0.48(4) Uani 0.50 1 d PD . 1
H22A H -0.5436 0.7257 0.3264 0.714 Uiso 0.50 1 d PR . 1
H22B H -0.4498 0.7934 0.4502 0.714 Uiso 0.50 1 d PR . 1
H22C H -0.6004 0.7434 0.4196 0.714 Uiso 0.50 1 d PR . 1

loop_
_atom_site_aniso_label
_atom_site_aniso_U_11
_atom_site_aniso_U_22
_atom_site_aniso_U_33
_atom_site_aniso_U_23
_atom_site_aniso_U_13
_atom_site_aniso_U_12
Cu1 0.0530(4) 0.0321(4) 0.0823(6) 0.0137(4) 0.0429(4) 0.0149(3)
O1 0.0514(18) 0.0452(17) 0.081(2) 0.0128(16) 0.0293(17) 0.0265(15)
C1 0.055(3) 0.082(5) 0.142(8) -0.007(5) -0.003(4) 0.044(3)
F1 0.191(10) 0.146(9) 0.043(5) 0.043(6) 0.034(6) 0.062(7)
F2 0.038(3) 0.062(4) 0.088(6) -0.017(4) -0.001(4) 0.035(3)
F3 0.047(4) 0.159(8) 0.054(4) -0.001(5) 0.010(3) 0.047(4)
F1A 0.29(2) 0.120(9) 0.032(6) 0.018(6) 0.008(8) 0.083(11)
F2A 0.123(8) 0.185(12) 0.097(9) -0.052(8) -0.038(6) 0.122(8)
F3A 0.040(4) 0.164(8) 0.061(5) -0.007(6) 0.005(4) 0.021(4)
C2 0.041(2) 0.049(3) 0.121(5) 0.001(3) 0.027(3) 0.026(2)
C3 0.074(3) 0.038(3) 0.204(8) -0.006(4) 0.095(5) 0.012(3)
C4 0.104(4) 0.035(3) 0.214(7) 0.040(4) 0.128(5) 0.033(3)
C5 0.213(7) 0.069(4) 0.350(12) 0.098(6) 0.245(8) 0.082(5)
F4 0.074(5) 0.148(8) 0.092(6) 0.019(5) 0.044(4) -0.032(5)
F5 0.147(8) 0.296(13) 0.234(10) 0.228(9) 0.144(7) 0.160(8)
F6 0.053(4) 0.031(2) 0.088(4) 0.022(3) 0.032(3) 0.005(2)
F4A 0.096(4) 0.081(6) 0.171(9) 0.036(5) 0.112(5) 0.052(4)
F5A 0.108(8) 0.059(6) 0.048(4) -0.015(4) 0.028(5) -0.020(5)
F6A 0.054(4) 0.149(6) 0.083(5) 0.074(5) 0.028(3) 0.027(4)
O2 0.080(2) 0.0456(18) 0.127(3) 0.0382(19) 0.076(2) 0.0348(17)
Cu2 0.0356(3) 0.0382(3) 0.0242(3) 0.0051(3) 0.0062(3) 0.0204(3)
O3 0.0445(17) 0.0561(19) 0.0430(18) -0.0114(14) 0.0016(14) 0.0241(15)
C6 0.050(3) 0.112(5) 0.051(4) -0.022(4) 0.004(3) 0.024(3)
F7 0.080(4) 0.061(4) 0.078(5) 0.020(3) 0.054(4) 0.032(4)
F8 0.060(4) 0.058(4) 0.085(5) 0.028(4) 0.027(4) 0.025(4)
F9 0.065(5) 0.057(6) 0.070(6) 0.001(4) 0.005(4) -0.007(4)
F7A 0.100(6) 0.070(6) 0.118(9) 0.010(5) 0.074(6) 0.014(5)
F8A 0.074(6) 0.094(8) 0.114(8) 0.056(7) 0.009(5) -0.015(6)
F9A 0.057(4) 0.044(5) 0.059(5) 0.002(4) 0.012(3) -0.004(4)
C7 0.040(2) 0.081(3) 0.037(3) -0.020(2) -0.001(2) 0.026(2)
C8 0.052(3) 0.145(6) 0.049(3) 0.010(3) 0.003(2) 0.061(4)
C9 0.086(3) 0.111(4) 0.026(2) 0.003(2) 0.001(2) 0.082(3)
C10 0.156(6) 0.187(8) 0.072(5) 0.048(5) 0.042(5) 0.143(6)
F10 0.067(5) 0.054(4) 0.075(5) 0.019(4) -0.017(4) 0.017(4)
F11 0.077(5) 0.124(6) 0.151(8) 0.083(6) 0.016(5) 0.064(5)
F12 0.100(7) 0.070(5) 0.164(10) 0.052(6) -0.002(6) 0.049(5)
F10A 0.223(9) 0.287(10) 0.128(7) 0.156(7) 0.111(6) 0.212(8)
F11A 0.116(6) 0.099(5) 0.039(3) 0.027(3) 0.021(3) 0.060(4)
F12A 0.051(4) 0.134(7) 0.110(6) 0.074(5) 0.030(4) 0.063(4)
O4 0.071(2) 0.0564(17) 0.0240(14) 0.0034(12) 0.0004(13) 0.0448(15)
O01 0.0480(17) 0.0339(15) 0.078(2) 0.0123(14) 0.0286(16) 0.0186(13)
N1 0.0394(18) 0.0329(17) 0.060(2) 0.0097(16) 0.0223(16) 0.0151(14)
C01 0.058(3) 0.042(2) 0.053(3) 0.009(2) 0.022(2) 0.018(2)
C02 0.088(4) 0.045(3) 0.069(4) -0.002(3) 0.009(3) 0.021(3)
C03 0.088(3) 0.062(3) 0.076(4) 0.022(3) 0.055(3) 0.042(3)
C04 0.051(2) 0.038(2) 0.046(2) 0.0052(19) 0.019(2) 0.0156(19)
C05 0.043(2) 0.061(3) 0.066(3) 0.014(3) 0.009(2) 0.018(2)
C06 0.062(3) 0.044(2) 0.048(3) 0.009(2) 0.020(2) 0.017(2)
N2 0.0395(17) 0.0362(17) 0.049(2) 0.0098(15) 0.0219(15) 0.0174(14)
O02 0.0535(17) 0.0370(15) 0.0518(18) 0.0100(13) 0.0239(14) 0.0235(13)
C07 0.0346(19) 0.035(2) 0.056(3) 0.0119(18) 0.0243(18) 0.0157(16)
C08 0.0303(18) 0.036(2) 0.061(3) 0.0153(18) 0.0225(18) 0.0163(16)
C09 0.037(2) 0.038(2) 0.055(3) 0.0198(19) 0.0194(18) 0.0179(17)
N3 0.0459(19) 0.0451(19) 0.059(2) 0.0249(17) 0.0237(17) 0.0259(16)
N4 0.050(2) 0.048(2) 0.079(3) 0.0340(19) 0.0333(19) 0.0284(17)
C041 0.077(3) 0.054(3) 0.085(4) 0.038(3) 0.035(3) 0.037(2)
C042 0.091(4) 0.041(2) 0.061(3) 0.016(2) 0.043(3) 0.023(2)
C043 0.105(5) 0.056(3) 0.065(4) 0.020(3) 0.028(3) 0.020(3)
C044 0.114(5) 0.079(4) 0.087(5) 0.036(4) 0.050(4) 0.025(4)
C010 0.045(2) 0.044(2) 0.075(3) 0.022(2) 0.035(2) 0.0258(19)
O1S 0.134(7) 0.52(2) 0.063(5) 0.083(10) 0.051(5) 0.198(12)
C11S 0.041(5) 0.067(6) 0.084(8) 0.046(6) 0.025(5) 0.021(5)
C12S 0.089(9) 1.11(9) 0.017(9) 0.03(2) 0.006(8) 0.30(3)
C21S 0.052(10) 0.147(16) 0.26(3) 0.096(19) 0.053(14) 0.009(10)
C22S 0.139(16) 1.21(10) 0.020(11) 0.02(2) -0.001(10) 0.39(4)

loop_
_atom_type_symbol
_atom_type_description
_atom_type_scat_dispersion_real
_atom_type_scat_dispersion_imag
_atom_type_scat_source
C C 0.0033 0.0016 'International Tables Vol C Tables 4.2.6.8 and 6.1.1.4'
H H 0.0000 0.0000 'International Tables Vol C Tables 4.2.6.8 and 6.1.1.4'
N N 0.0061 0.0033 'International Tables Vol C Tables 4.2.6.8 and 6.1.1.4'
O O 0.0106 0.0060 'International Tables Vol C Tables 4.2.6.8 and 6.1.1.4'
F F 0.0171 0.0103 'International Tables Vol C Tables 4.2.6.8 and 6.1.1.4'
Cu Cu 0.3201 1.2651 'International Tables Vol C Tables 4.2.6.8 and 6.1.1.4'

loop_
_geom_angle_atom_site_label_1
_geom_angle_atom_site_label_2
_geom_angle_atom_site_label_3
_geom_angle
_geom_angle_site_symmetry_1
_geom_angle_site_symmetry_3
_geom_angle_publ_flag
O2 Cu1 O2 179.999(1) 2_576 . ?
O2 Cu1 O1 92.50(16) 2_576 2_576 ?
O2 Cu1 O1 87.50(16) . 2_576 ?
O2 Cu1 O1 87.50(16) 2_576 . ?
O2 Cu1 O1 92.50(17) . . ?
O1 Cu1 O1 179.998(2) 2_576 . ?
O2 Cu1 O01 97.84(14) 2_576 . ?
O2 Cu1 O01 82.16(14) . . ?
O1 Cu1 O01 95.84(12) 2_576 . ?
O1 Cu1 O01 84.16(12) . . ?
C2 O1 Cu1 123.8(4) . . ?
F1A C1 F2A 113(2) . . ?
F1A C1 F3 82.3(12) . . ?
F2A C1 F3 102.6(10) . . ?
F1A C1 F2 122.0(17) . . ?
F2A C1 F2 9.5(16) . . ?
F3 C1 F2 105.2(8) . . ?
F1A C1 F3A 113.7(14) . . ?
F2A C1 F3A 106.3(12) . . ?
F3 C1 F3A 37.3(5) . . ?
F2 C1 F3A 102.7(8) . . ?
F1A C1 C2 107.9(9) . . ?
F2A C1 C2 116.2(10) . . ?
F3 C1 C2 130.2(8) . . ?
F2 C1 C2 108.9(8) . . ?
F3A C1 C2 99.3(8) . . ?
F1A C1 F1 19.8(17) . . ?
F2A C1 F1 93.4(15) . . ?
F3 C1 F1 90.0(9) . . ?
F2 C1 F1 102.4(11) . . ?
F3A C1 F1 126.0(9) . . ?
C2 C1 F1 116.2(7) . . ?
F1A F1 C1 28(2) . . ?
F3A F3 C1 80.5(10) . . ?
F3A F3 F1A 114.2(10) . . ?
C1 F3 F1A 40.0(7) . . ?
F1 F1A C1 132(4) . . ?
F1 F1A F3 126(2) . . ?
C1 F1A F3 57.7(10) . . ?
F3 F3A C1 62.2(9) . . ?
O1 C2 C3 129.5(6) . . ?
O1 C2 C1 112.5(7) . . ?
C3 C2 C1 118.0(6) . . ?
C2 C3 C4 120.8(5) . . ?
O2 C4 C3 128.6(6) . . ?
O2 C4 C5 114.7(8) . . ?
C3 C4 C5 116.8(7) . . ?
F5 C5 F6 35.5(8) . . ?
F5 C5 F5A 122.7(17) . . ?
F6 C5 F5A 117.5(10) . . ?
F5 C5 F4A 133.2(16) . . ?
F6 C5 F4A 119.3(9) . . ?
F5A C5 F4A 14.0(11) . . ?
F5 C5 F4 101.7(12) . . ?
F6 C5 F4 67.6(7) . . ?
F5A C5 F4 98.8(9) . . ?
F4A C5 F4 87.0(9) . . ?
F5 C5 C4 109.9(10) . . ?
F6 C5 C4 125.6(8) . . ?
F5A C5 C4 116.9(9) . . ?
F4A C5 C4 112.9(9) . . ?
F4 C5 C4 102.3(9) . . ?
C5 F4 F6 43.0(4) . . ?
F6 F5 C5 88.3(15) . . ?
F6 F5 F6A 140.4(18) . . ?
C5 F5 F6A 88.3(16) . . ?
F6 F5 F5A 89.8(14) . . ?
C5 F5 F5A 31.1(10) . . ?
F6A F5 F5A 68.2(8) . . ?
F5 F6 C5 56.2(13) . . ?
F5 F6 F4 123.3(15) . . ?
C5 F6 F4 69.5(8) . . ?
C5 F5A F5 26.2(8) . . ?
C4 O2 Cu1 124.7(5) . . ?
O4 Cu2 O4 180.0(3) . 2_587 ?
O4 Cu2 O3 89.81(15) . 2_587 ?
O4 Cu2 O3 90.19(15) 2_587 2_587 ?
O4 Cu2 O3 90.19(15) . . ?
O4 Cu2 O3 89.81(15) 2_587 . ?
O3 Cu2 O3 179.999(2) 2_587 . ?
O4 Cu2 N3 93.98(12) . 2_587 ?
O4 Cu2 N3 86.02(12) 2_587 2_587 ?
O3 Cu2 N3 90.25(12) 2_587 2_587 ?
O3 Cu2 N3 89.75(12) . 2_587 ?
O4 Cu2 N3 86.02(12) . . ?
O4 Cu2 N3 93.98(12) 2_587 . ?
O3 Cu2 N3 89.75(12) 2_587 . ?
O3 Cu2 N3 90.25(12) . . ?
N3 Cu2 N3 180.000(1) 2_587 . ?
C7 O3 Cu2 122.9(4) . . ?
F8A C6 F7 90.4(11) . . ?
F8A C6 F9 128.9(11) . . ?
F7 C6 F9 110.8(9) . . ?
F8A C6 F9A 107.2(11) . . ?
F7 C6 F9A 105.7(8) . . ?
F9 C6 F9A 23.7(7) . . ?
F8A C6 F7A 117.3(11) . . ?
F7 C6 F7A 28.9(6) . . ?
F9 C6 F7A 98.1(9) . . ?
F9A C6 F7A 104.8(8) . . ?
F8A C6 C7 107.1(8) . . ?
F7 C6 C7 121.6(7) . . ?
F9 C6 C7 100.1(7) . . ?
F9A C6 C7 120.0(7) . . ?
F7A C6 C7 101.0(7) . . ?
F8A C6 F8 16.4(8) . . ?
F7 C6 F8 95.2(7) . . ?
F9 C6 F8 112.8(8) . . ?
F9A C6 F8 90.9(8) . . ?
F7A C6 F8 123.9(8) . . ?
C7 C6 F8 117.0(6) . . ?
F7A F7 C6 81.8(18) . . ?
F7A F7 F8A 118(2) . . ?
C6 F7 F8A 38.7(6) . . ?
F8A F8 C6 31.0(18) . . ?
F9A F9 C6 83(2) . . ?
F7 F7A C6 69.3(18) . . ?
F8 F8A C6 133(2) . . ?
F8 F8A F7 126(2) . . ?
C6 F8A F7 50.9(8) . . ?
F9 F9A C6 72.9(19) . . ?
O3 C7 C8 127.6(6) . . ?
O3 C7 C6 116.4(6) . . ?
C8 C7 C6 116.1(5) . . ?
C9 C8 C7 122.7(5) . . ?
O4 C9 C8 130.1(5) . . ?
O4 C9 C10 113.9(7) . . ?
C8 C9 C10 115.9(6) . . ?
F10 C10 F11 82.2(9) . . ?
F10 C10 F11A 121.1(12) . . ?
F11 C10 F11A 92.8(9) . . ?
F10 C10 C9 115.5(9) . . ?
F11 C10 C9 139.2(11) . . ?
F11A C10 C9 106.0(7) . . ?
F10 C10 F12A 111.3(9) . . ?
F11 C10 F12A 34.9(7) . . ?
F11A C10 F12A 93.5(8) . . ?
C9 C10 F12A 106.7(8) . . ?
F10 C10 F10A 75.2(11) . . ?
F11 C10 F10A 107.3(10) . . ?
F11A C10 F10A 50.4(6) . . ?
C9 C10 F10A 112.6(6) . . ?
F12A C10 F10A 132.1(7) . . ?
F10 C10 F12 11.3(7) . . ?
F11 C10 F12 92.1(9) . . ?
F11A C10 F12 126.3(10) . . ?
C9 C10 F12 104.3(6) . . ?
F12A C10 F12 118.5(7) . . ?
F10A C10 F12 77.2(9) . . ?
F12 F10 C10 153.0(16) . . ?
F12 F10 F11 150.6(17) . . ?
C10 F10 F11 50.8(6) . . ?
F12 F10 F10A 114.2(18) . . ?
C10 F10 F10A 67.2(9) . . ?
F11 F10 F10A 90.1(8) . . ?
F12A F11 C10 101.2(13) . . ?
F12A F11 F10 137.1(12) . . ?
C10 F11 F10 47.0(7) . . ?
F12A F11 F11A 98.8(12) . . ?
C10 F11 F11A 49.9(7) . . ?
F10 F11 F11A 81.4(7) . . ?
F10 F12 C10 15.6(9) . . ?
F11A F10A C10 57.3(7) . . ?
F11A F10A F10 92.3(8) . . ?
C10 F10A F10 37.6(5) . . ?
F10A F11A C10 72.2(8) . . ?
F10A F11A F11 87.6(8) . . ?
C10 F11A F11 37.3(4) . . ?
F11 F12A C10 44.0(8) . . ?
C9 O4 Cu2 125.7(4) . . ?
N1 O01 Cu1 136.9(2) . . ?
O01 N1 C07 125.6(4) . . ?
O01 N1 C01 121.5(4) . . ?
C07 N1 C01 112.8(4) . . ?
N1 C01 C02 108.8(4) . . ?
N1 C01 C03 106.4(4) . . ?
C02 C01 C03 110.8(5) . . ?
N1 C01 C04 101.0(4) . . ?
C02 C01 C04 115.0(4) . . ?
C03 C01 C04 113.9(4) . . ?
N2 C04 C06 109.2(3) . . ?
N2 C04 C05 105.9(4) . . ?
C06 C04 C05 110.4(4) . . ?
N2 C04 C01 100.8(4) . . ?
C06 C04 C01 115.2(4) . . ?
C05 C04 C01 114.3(4) . . ?
O02 N2 C07 125.8(4) . . ?
O02 N2 C04 121.5(4) . . ?
C07 N2 C04 112.2(3) . . ?
N1 C07 N2 109.3(4) . . ?
N1 C07 C08 125.7(4) . . ?
N2 C07 C08 125.0(4) . . ?
C010 C08 C09 104.7(4) . . ?
C010 C08 C07 126.8(4) . . ?
C09 C08 C07 128.5(4) . . ?
N3 C09 C08 111.6(4) . . ?
C09 N3 N4 104.3(4) . . ?
C09 N3 Cu2 121.5(3) . . ?
N4 N3 Cu2 134.0(3) . . ?
C010 N4 N3 112.1(4) . . ?
C010 N4 C041 127.4(4) . . ?
N3 N4 C041 120.5(4) . . ?
N4 C041 C042 114.1(4) . . ?
C041 C042 C043 112.0(5) . . ?
C044 C043 C042 112.4(6) . . ?
N4 C010 C08 107.3(4) . . ?
C11S O1S C11S 179.997(6) 2_476 . ?
C11S O1S C21S 120.2(10) 2_476 2_476 ?
C11S O1S C21S 59.8(10) . 2_476 ?
C11S O1S C21S 59.8(10) 2_476 . ?
C11S O1S C21S 120.2(10) . . ?
C21S O1S C21S 179.998(6) 2_476 . ?
O1S C11S C21S 70.4(8) . 2_476 ?
O1S C11S C12S 114.1(14) . . ?
C21S C11S C12S 43.7(14) 2_476 . ?
O1S C11S C22S 127.1(15) . 2_476 ?
C21S C11S C22S 58.6(11) 2_476 2_476 ?
C12S C11S C22S 17.8(14) . 2_476 ?
C22S C12S C21S 122(3) 2_476 2_476 ?
C22S C12S C11S 78(3) 2_476 . ?
C21S C12S C11S 56.9(12) 2_476 . ?
C12S C21S C22S 16.7(15) 2_476 . ?
C12S C21S O1S 129(2) 2_476 . ?
C22S C21S O1S 116.3(16) . . ?
C12S C21S C11S 79.4(18) 2_476 2_476 ?
C22S C21S C11S 68.0(14) . 2_476 ?
O1S C21S C11S 49.8(8) . 2_476 ?
C12S C22S C21S 41(3) 2_476 . ?
C12S C22S C11S 84(3) 2_476 2_476 ?
C21S C22S C11S 53.5(10) . 2_476 ?

loop_
_geom_bond_atom_site_label_1
_geom_bond_atom_site_label_2
_geom_bond_distance
_geom_bond_site_symmetry_2
_geom_bond_publ_flag
Cu1 O2 1.924(3) 2_576 ?
Cu1 O2 1.924(3) . ?
Cu1 O1 1.933(4) 2_576 ?
Cu1 O1 1.933(3) . ?
Cu1 O01 2.443(3) . ?
O1 C2 1.255(6) . ?
C1 F1A 0.997(15) . ?
C1 F2A 1.148(18) . ?
C1 F3 1.310(10) . ?
C1 F2 1.408(13) . ?
C1 F3A 1.461(12) . ?
C1 C2 1.518(11) . ?
C1 F1 1.576(15) . ?
F1 F1A 0.722(19) . ?
F3 F3A 0.898(12) . ?
F3 F1A 1.537(18) . ?
C2 C3 1.355(10) . ?
C3 C4 1.378(11) . ?
C4 O2 1.249(7) . ?
C4 C5 1.521(10) . ?
C5 F5 1.013(13) . ?
C5 F6 1.218(10) . ?
C5 F5A 1.185(14) . ?
C5 F4A 1.270(12) . ?
C5 F4 1.673(15) . ?
F4 F6 1.651(13) . ?
F5 F6 0.709(12) . ?
F5 F6A 1.589(17) . ?
F5 F5A 1.93(2) . ?
Cu2 O4 1.931(3) . ?
Cu2 O4 1.931(3) 2_587 ?
Cu2 O3 2.103(4) 2_587 ?
Cu2 O3 2.103(4) . ?
Cu2 N3 2.282(4) 2_587 ?
Cu2 N3 2.282(4) . ?
O3 C7 1.239(5) . ?
C6 F8A 1.072(13) . ?
C6 F7 1.331(12) . ?
C6 F9 1.324(12) . ?
C6 F9A 1.377(11) . ?
C6 F7A 1.407(15) . ?
C6 C7 1.516(10) . ?
C6 F8 1.533(13) . ?
F7 F7A 0.686(14) . ?
F7 F8A 1.715(18) . ?
F8 F8A 0.588(13) . ?
F9 F9A 0.557(15) . ?
C7 C8 1.399(9) . ?
C8 C9 1.355(9) . ?
C9 O4 1.257(6) . ?
C9 C10 1.504(9) . ?
C10 F10 1.004(11) . ?
C10 F11 1.063(10) . ?
C10 F11A 1.342(10) . ?
C10 F12A 1.503(12) . ?
C10 F10A 1.518(13) . ?
C10 F12 1.690(13) . ?
F10 F12 0.732(9) . ?
F10 F11 1.360(12) . ?
F10 F10A 1.593(14) . ?
F11 F12A 0.876(10) . ?
F11 F11A 1.752(14) . ?
F10A F11A 1.229(13) . ?
O01 N1 1.296(4) . ?
N1 C07 1.322(5) . ?
N1 C01 1.500(6) . ?
C01 C02 1.531(7) . ?
C01 C03 1.525(7) . ?
C01 C04 1.558(6) . ?
C04 N2 1.493(6) . ?
C04 C06 1.513(7) . ?
C04 C05 1.519(6) . ?
N2 O02 1.279(4) . ?
N2 C07 1.346(6) . ?
C07 C08 1.442(6) . ?
C08 C010 1.374(6) . ?
C08 C09 1.402(6) . ?
C09 N3 1.325(6) . ?
N3 N4 1.368(5) . ?
N4 C010 1.332(6) . ?
N4 C041 1.465(6) . ?
C041 C042 1.474(7) . ?
C042 C043 1.546(8) . ?
C043 C044 1.496(9) . ?
O1S C11S 1.214(9) 2_476 ?
O1S C11S 1.214(9) . ?
O1S C21S 1.498(17) 2_476 ?
O1S C21S 1.498(17) . ?
C11S C21S 1.37(2) 2_476 ?
C11S C12S 1.612(16) . ?
C11S C22S 1.59(2) 2_476 ?
C12S C22S 0.50(4) 2_476 ?
C12S C21S 1.13(3) 2_476 ?
C21S C12S 1.13(3) 2_476 ?
C21S C22S 1.459(18) . ?
C21S C11S 1.37(2) 2_476 ?
C22S C12S 0.50(4) 2_476 ?
C22S C11S 1.59(2) 2_476 ?
